data_4112541
loop_
_publ_author_name
'Michael E. Furrow'
'Andrew G. Myers'

_publ_section_title
;
 Practical Procedures for the Preparation of
 N-tert-Butyldimethylsilylhydrazones and Their Use in Modified
 Wolff-Kishner Reductions and in the Synthesis of Vinyl Halides and
 gem-Dihalides
;
_journal_name_full 'Journal of the American Chemical Society'
_journal_page_first 5436
_journal_page_last 5445
_journal_paper_doi 10.1021/ja049694s
_journal_volume 126
_journal_year 2004
_chemical_formula_moiety 'C14 H24 N2 Si'
_chemical_formula_sum 'C14 H24 N2 Si'
_chemical_formula_weight 248.44
_chemical_name_common 'para-tolualdehyde N-tert-butyldimethylsilylhydrozone'
_chemical_name_systematic
; 
 ? 
;
_space_group_IT_number 14
_symmetry_cell_setting monoclinic
_symmetry_space_group_name_Hall '-P 2ybc'
_symmetry_space_group_name_H-M 'P 1 21/c 1'
_atom_sites_solution_hydrogens geom
_atom_sites_solution_primary direct
_atom_sites_solution_secondary difmap
_audit_creation_method SHELXL-97
_cell_angle_alpha 90.00
_cell_angle_beta 93.928(5)
_cell_angle_gamma 90.00
_cell_formula_units_Z 4
_cell_length_a 6.8315(15)
_cell_length_b 7.4154(16)
_cell_length_c 30.720(7)
_cell_measurement_temperature 193(2)
_cell_volume 1552.6(6)
_computing_cell_refinement 'Bruker SMART'
_computing_data_collection 'Bruker SMART'
_computing_data_reduction 'Bruker SAINT'
_computing_molecular_graphics 'Bruker SHELXTL'
_computing_publication_material 'Bruker SHELXTL'
_computing_structure_refinement 'SHELXL-97 (Sheldrick, 1997)'
_computing_structure_solution 'SHELXS-97 (Sheldrick, 1990)'
_diffrn_ambient_temperature 193(2)
_diffrn_detector_area_resol_mean 836.6
_diffrn_measured_fraction_theta_full 0.997
_diffrn_measured_fraction_theta_max 0.997
_diffrn_measurement_device_type 'CCD area detector'
_diffrn_measurement_method 'phi and omega scans'
_diffrn_radiation_monochromator graphite
_diffrn_radiation_source 'normal-focus sealed tube'
_diffrn_radiation_type MoK\a
_diffrn_radiation_wavelength 0.71073
_diffrn_reflns_av_R_equivalents 0.0810
_diffrn_reflns_av_sigmaI/netI 0.1178
_diffrn_reflns_limit_h_max 8
_diffrn_reflns_limit_h_min -9
_diffrn_reflns_limit_k_max 9
_diffrn_reflns_limit_k_min -9
_diffrn_reflns_limit_l_max 30
_diffrn_reflns_limit_l_min -40
_diffrn_reflns_number 10734
_diffrn_reflns_theta_full 28.30
_diffrn_reflns_theta_max 28.30
_diffrn_reflns_theta_min 1.33
_exptl_absorpt_coefficient_mu 0.135
_exptl_absorpt_correction_type none
_exptl_crystal_colour colorless
_exptl_crystal_density_diffrn 1.063
_exptl_crystal_density_meas 0
_exptl_crystal_description block
_exptl_crystal_F_000 544
_exptl_crystal_size_max 0.30
_exptl_crystal_size_mid 0.20
_exptl_crystal_size_min 0.05
_refine_diff_density_max 0.393
_refine_diff_density_min -0.254
_refine_diff_density_rms 0.054
_refine_ls_extinction_method none
_refine_ls_goodness_of_fit_ref 0.990
_refine_ls_hydrogen_treatment constr
_refine_ls_matrix_type full
_refine_ls_number_parameters 160
_refine_ls_number_reflns 3843
_refine_ls_number_restraints 0
_refine_ls_restrained_S_all 0.990
_refine_ls_R_factor_all 0.1493
_refine_ls_R_factor_gt 0.0766
_refine_ls_shift/su_max 0.006
_refine_ls_shift/su_mean 0.000
_refine_ls_structure_factor_coef Fsqd
_refine_ls_weighting_details 'calc w=1/[\s^2^(Fo^2^)+(0.0526P)^2^+0.0000P] where P=(Fo^2^+2Fc^2^)/3'
_refine_ls_weighting_scheme calc
_refine_ls_wR_factor_gt 0.1284
_refine_ls_wR_factor_ref 0.1475
_reflns_number_gt 2044
_reflns_number_total 3843
_reflns_threshold_expression >2sigma(I)
_cod_data_source_file ja049694ssi20040116_064627.cif
_cod_data_source_block amh49t
_cod_database_code 4112541

loop_
_symmetry_equiv_pos_as_xyz
'x, y, z'
'-x, y+1/2, -z+1/2'
'-x, -y, -z'
'x, -y-1/2, z-1/2'

loop_
_atom_site_label
_atom_site_type_symbol
_atom_site_fract_x
_atom_site_fract_y
_atom_site_fract_z
_atom_site_U_iso_or_equiv
_atom_site_adp_type
_atom_site_occupancy
_atom_site_symmetry_multiplicity
_atom_site_calc_flag
_atom_site_refinement_flags
Si1 Si 0.27062(11) 0.09774(11) 0.40132(3) 0.0331(2) Uani 1 1 d .
N1 N 0.0521(3) 0.1336(3) 0.32484(8) 0.0323(6) Uani 1 1 d .
C2 C -0.1475(4) 0.1464(3) 0.25787(9) 0.0268(6) Uani 1 1 d .
C1 C 0.0311(4) 0.1840(3) 0.28521(10) 0.0299(6) Uani 1 1 d .
H1 H 0.1347 0.2481 0.2730 0.036 Uiso 1 1 calc R
C4 C -0.4732(4) 0.0211(4) 0.24723(10) 0.0324(7) Uani 1 1 d .
H4 H -0.5803 -0.0398 0.2589 0.039 Uiso 1 1 calc R
C6 C -0.3268(4) 0.1603(3) 0.18779(9) 0.0314(7) Uani 1 1 d .
H6 H -0.3320 0.1963 0.1581 0.038 Uiso 1 1 calc R
C5 C -0.4871(4) 0.0716(3) 0.20348(9) 0.0311(6) Uani 1 1 d .
C7 C -0.1612(4) 0.1970(3) 0.21423(9) 0.0288(6) Uani 1 1 d .
H7 H -0.0545 0.2581 0.2025 0.035 Uiso 1 1 calc R
N2 N 0.2272(3) 0.1656(3) 0.34765(8) 0.0406(6) Uani 1 1 d .
H2 H 0.3204 0.2223 0.3347 0.049 Uiso 1 1 calc R
C3 C -0.3081(4) 0.0572(3) 0.27396(9) 0.0302(6) Uani 1 1 d .
H3 H -0.3031 0.0213 0.3037 0.036 Uiso 1 1 calc R
C10 C 0.1000(4) -0.0908(4) 0.41107(11) 0.0434(8) Uani 1 1 d .
H10A H -0.0347 -0.0449 0.4104 0.065 Uiso 1 1 calc R
H10B H 0.1353 -0.1448 0.4397 0.065 Uiso 1 1 calc R
H10C H 0.1093 -0.1823 0.3883 0.065 Uiso 1 1 calc R
C8 C -0.6690(4) 0.0317(4) 0.17448(10) 0.0456(8) Uani 1 1 d .
H8A H -0.7809 0.0158 0.1925 0.068 Uiso 1 1 calc R
H8B H -0.6491 -0.0789 0.1579 0.068 Uiso 1 1 calc R
H8C H -0.6953 0.1323 0.1542 0.068 Uiso 1 1 calc R
C9 C 0.5328(4) 0.0272(5) 0.40647(11) 0.0500(9) Uani 1 1 d .
H9A H 0.5481 -0.0862 0.3907 0.075 Uiso 1 1 calc R
H9B H 0.5745 0.0099 0.4373 0.075 Uiso 1 1 calc R
H9C H 0.6137 0.1208 0.3941 0.075 Uiso 1 1 calc R
C12 C 0.2297(4) 0.2883(4) 0.44019(10) 0.0414(8) Uani 1 1 d .
C14 C 0.2577(6) 0.2203(5) 0.48754(11) 0.0720(11) Uani 1 1 d .
H14A H 0.3896 0.1695 0.4927 0.108 Uiso 1 1 calc R
H14B H 0.1598 0.1270 0.4924 0.108 Uiso 1 1 calc R
H14C H 0.2414 0.3209 0.5076 0.108 Uiso 1 1 calc R
C13 C 0.3785(5) 0.4408(4) 0.43439(12) 0.0588(10) Uani 1 1 d .
H13A H 0.3504 0.5418 0.4536 0.088 Uiso 1 1 calc R
H13B H 0.3685 0.4816 0.4040 0.088 Uiso 1 1 calc R
H13C H 0.5115 0.3961 0.4419 0.088 Uiso 1 1 calc R
C11 C 0.0224(5) 0.3650(5) 0.43153(14) 0.0771(13) Uani 1 1 d .
H11A H 0.0048 0.4677 0.4509 0.116 Uiso 1 1 calc R
H11B H -0.0743 0.2715 0.4370 0.116 Uiso 1 1 calc R
H11C H 0.0041 0.4048 0.4011 0.116 Uiso 1 1 calc R

loop_
_atom_site_aniso_label
_atom_site_aniso_U_11
_atom_site_aniso_U_22
_atom_site_aniso_U_33
_atom_site_aniso_U_23
_atom_site_aniso_U_13
_atom_site_aniso_U_12
Si1 0.0288(4) 0.0330(4) 0.0375(5) 0.0024(4) 0.0015(3) 0.0042(4)
N1 0.0284(12) 0.0314(13) 0.0369(15) 0.0006(12) 0.0007(10) 0.0003(10)
C2 0.0270(14) 0.0191(13) 0.0350(17) -0.0026(12) 0.0068(12) 0.0036(10)
C1 0.0305(15) 0.0251(14) 0.0346(17) 0.0019(14) 0.0063(12) 0.0005(11)
C4 0.0280(15) 0.0289(14) 0.0412(18) 0.0025(14) 0.0096(13) -0.0022(11)
C6 0.0348(16) 0.0311(15) 0.0293(16) 0.0034(13) 0.0080(13) 0.0014(12)
C5 0.0283(14) 0.0270(15) 0.0380(17) -0.0045(14) 0.0019(12) 0.0024(11)
C7 0.0257(14) 0.0264(13) 0.0353(17) 0.0014(13) 0.0096(12) -0.0014(11)
N2 0.0309(14) 0.0520(15) 0.0386(15) 0.0058(13) 0.0000(11) -0.0109(11)
C3 0.0336(15) 0.0259(14) 0.0317(16) 0.0057(13) 0.0067(12) 0.0013(11)
C10 0.0448(18) 0.0358(16) 0.051(2) 0.0025(17) 0.0118(14) 0.0020(14)
C8 0.0364(17) 0.0528(19) 0.047(2) -0.0007(17) 0.0000(15) -0.0038(14)
C9 0.0375(18) 0.062(2) 0.050(2) 0.0028(18) -0.0016(15) 0.0116(15)
C12 0.0419(18) 0.0376(16) 0.045(2) -0.0030(16) 0.0008(15) 0.0017(14)
C14 0.105(3) 0.069(2) 0.044(2) -0.005(2) 0.017(2) -0.005(2)
C13 0.072(2) 0.040(2) 0.063(3) -0.0040(18) -0.0056(19) -0.0070(16)
C11 0.054(2) 0.067(2) 0.110(4) -0.038(2) -0.001(2) 0.0186(19)

loop_
_atom_type_symbol
_atom_type_description
_atom_type_scat_dispersion_real
_atom_type_scat_dispersion_imag
_atom_type_scat_source
C C 0.0033 0.0016 'International Tables Vol C Tables 4.2.6.8 and 6.1.1.4'
H H 0.0000 0.0000 'International Tables Vol C Tables 4.2.6.8 and 6.1.1.4'
N N 0.0061 0.0033 'International Tables Vol C Tables 4.2.6.8 and 6.1.1.4'
Si Si 0.0817 0.0704 'International Tables Vol C Tables 4.2.6.8 and 6.1.1.4'

loop_
_geom_angle_atom_site_label_1
_geom_angle_atom_site_label_2
_geom_angle_atom_site_label_3
_geom_angle
N2 Si1 C10 107.70(13)
N2 Si1 C9 105.30(13)
C10 Si1 C9 112.67(15)
N2 Si1 C12 111.26(13)
C10 Si1 C12 109.92(14)
C9 Si1 C12 109.91(14)
C1 N1 N2 118.5(2)
C7 C2 C3 117.8(2)
C7 C2 C1 120.1(2)
C3 C2 C1 122.1(3)
N1 C1 C2 122.0(2)
N1 C1 H1 119.0
C2 C1 H1 119.0
C3 C4 C5 121.5(2)
C3 C4 H4 119.2
C5 C4 H4 119.2
C7 C6 C5 121.6(3)
C7 C6 H6 119.2
C5 C6 H6 119.2
C6 C5 C4 117.3(3)
C6 C5 C8 121.6(3)
C4 C5 C8 121.1(2)
C6 C7 C2 121.0(2)
C6 C7 H7 119.5
C2 C7 H7 119.5
N1 N2 Si1 121.71(19)
N1 N2 H2 119.1
Si1 N2 H2 119.1
C4 C3 C2 120.8(3)
C4 C3 H3 119.6
C2 C3 H3 119.6
Si1 C10 H10A 109.5
Si1 C10 H10B 109.5
H10A C10 H10B 109.5
Si1 C10 H10C 109.5
H10A C10 H10C 109.5
H10B C10 H10C 109.5
C5 C8 H8A 109.5
C5 C8 H8B 109.5
H8A C8 H8B 109.5
C5 C8 H8C 109.5
H8A C8 H8C 109.5
H8B C8 H8C 109.5
Si1 C9 H9A 109.5
Si1 C9 H9B 109.5
H9A C9 H9B 109.5
Si1 C9 H9C 109.5
H9A C9 H9C 109.5
H9B C9 H9C 109.5
C11 C12 C13 108.5(3)
C11 C12 C14 109.8(3)
C13 C12 C14 108.1(3)
C11 C12 Si1 110.1(2)
C13 C12 Si1 110.5(2)
C14 C12 Si1 109.8(2)
C12 C14 H14A 109.5
C12 C14 H14B 109.5
H14A C14 H14B 109.5
C12 C14 H14C 109.5
H14A C14 H14C 109.5
H14B C14 H14C 109.5
C12 C13 H13A 109.5
C12 C13 H13B 109.5
H13A C13 H13B 109.5
C12 C13 H13C 109.5
H13A C13 H13C 109.5
H13B C13 H13C 109.5
C12 C11 H11A 109.5
C12 C11 H11B 109.5
H11A C11 H11B 109.5
C12 C11 H11C 109.5
H11A C11 H11C 109.5
H11B C11 H11C 109.5

loop_
_geom_bond_atom_site_label_1
_geom_bond_atom_site_label_2
_geom_bond_distance
Si1 N2 1.730(3)
Si1 C10 1.858(3)
Si1 C9 1.862(3)
Si1 C12 1.884(3)
N1 C1 1.272(3)
N1 N2 1.365(3)
C2 C7 1.389(4)
C2 C3 1.400(3)
C2 C1 1.460(4)
C1 H1 0.9500
C4 C3 1.375(4)
C4 C5 1.392(4)
C4 H4 0.9500
C6 C7 1.374(4)
C6 C5 1.391(4)
C6 H6 0.9500
C5 C8 1.508(4)
C7 H7 0.9500
N2 H2 0.8800
C3 H3 0.9500
C10 H10A 0.9800
C10 H10B 0.9800
C10 H10C 0.9800
C8 H8A 0.9800
C8 H8B 0.9800
C8 H8C 0.9800
C9 H9A 0.9800
C9 H9B 0.9800
C9 H9C 0.9800
C12 C11 1.532(4)
C12 C13 1.539(4)
C12 C14 1.539(4)
C14 H14A 0.9800
C14 H14B 0.9800
C14 H14C 0.9800
C13 H13A 0.9800
C13 H13B 0.9800
C13 H13C 0.9800
C11 H11A 0.9800
C11 H11B 0.9800
C11 H11C 0.9800

loop_
_geom_torsion_atom_site_label_1
_geom_torsion_atom_site_label_2
_geom_torsion_atom_site_label_3
_geom_torsion_atom_site_label_4
_geom_torsion
N2 N1 C1 C2 176.7(2)
C7 C2 C1 N1 -177.3(2)
C3 C2 C1 N1 1.9(4)
C7 C6 C5 C4 -0.1(4)
C7 C6 C5 C8 179.8(3)
C3 C4 C5 C6 0.1(4)
C3 C4 C5 C8 -179.8(3)
C5 C6 C7 C2 0.2(4)
C3 C2 C7 C6 -0.2(4)
C1 C2 C7 C6 179.0(2)
C1 N1 N2 Si1 -178.7(2)
C10 Si1 N2 N1 23.1(2)
C9 Si1 N2 N1 143.5(2)
C12 Si1 N2 N1 -97.4(2)
C5 C4 C3 C2 -0.1(4)
C7 C2 C3 C4 0.2(4)
C1 C2 C3 C4 -179.0(2)
N2 Si1 C12 C11 55.6(3)
C10 Si1 C12 C11 -63.6(3)
C9 Si1 C12 C11 171.8(2)
N2 Si1 C12 C13 -64.2(2)
C10 Si1 C12 C13 176.5(2)
C9 Si1 C12 C13 52.0(3)
N2 Si1 C12 C14 176.7(2)
C10 Si1 C12 C14 57.5(3)
C9 Si1 C12 C14 -67.1(3)
